data_7110634
loop_
_publ_author_name
'Bilton, Clair'
'Howard, Judith A. K.'
'Laxmi Madhavi, N. N.'
'Nangia, Ashwini'
'Desiraju, Gautam R.'
'Allen, Frank H.'
'Wilson, Chick C.'

_publ_section_title
;
 When is a polymorph not a polymorph? Helical trimeric
 O--H&#x00B7;&#x00B7;&#x00B7;O synthons in
 trans-1,4-diethynylcyclohexane-1,4-diol
;
_journal_issue 17
_journal_name_full 'Chemical Communications'
_journal_page_first 1675
_journal_paper_doi 10.1039/a905025f
_journal_year 1999
_chemical_formula_moiety 'C10 H12 O2'
_chemical_formula_sum 'C10 H12 O2'
_chemical_formula_weight 164.20
_chemical_name_systematic
;
 ?
;
_space_group_IT_number 2
_symmetry_cell_setting triclinic
_symmetry_space_group_name_Hall '-P 1'
_symmetry_space_group_name_H-M 'P -1'
_atom_sites_solution_hydrogens difmap
_atom_sites_solution_primary direct
_atom_sites_solution_secondary difmap
_audit_creation_method SHELXL-97
_cell_angle_alpha 105.689(2)
_cell_angle_beta 101.838(1)
_cell_angle_gamma 94.736(1)
_cell_formula_units_Z 3
_cell_length_a 6.4140(2)
_cell_length_b 9.6367(3)
_cell_length_c 11.7852(4)
_cell_measurement_reflns_used 510
_cell_measurement_temperature 150
_cell_measurement_theta_max 28.04
_cell_measurement_theta_min 5.12
_cell_volume 678.98(4)
_computing_cell_refinement 'Brucker SMART'
_computing_data_collection 'Brucker SMART'
_computing_data_reduction 'Brucker SAINT'
_computing_molecular_graphics 'SHELXL-97 (Sheldrick, 1997)'
_computing_publication_material 'SHELXL-97 (Sheldrick, 1997)'
_computing_structure_refinement 'SHELXL-97 (Sheldrick, 1997)'
_computing_structure_solution 'SHELXS-97 (Sheldrick, 1997)'
_diffrn_ambient_temperature 150
_diffrn_detector_area_resol_mean 'not relevant'
_diffrn_measured_fraction_theta_full 0.981
_diffrn_measured_fraction_theta_max 0.981
_diffrn_measurement_device_type 'Brucker SMART CCD'
_diffrn_measurement_method '\w scans'
_diffrn_radiation_monochromator graphite
_diffrn_radiation_source 'fine-focus sealed tube'
_diffrn_radiation_type MoK\a
_diffrn_radiation_wavelength 0.71073
_diffrn_reflns_av_R_equivalents 0.0234
_diffrn_reflns_av_sigmaI/netI 0.0360
_diffrn_reflns_limit_h_max 8
_diffrn_reflns_limit_h_min -7
_diffrn_reflns_limit_k_max 12
_diffrn_reflns_limit_k_min -10
_diffrn_reflns_limit_l_max 15
_diffrn_reflns_limit_l_min -12
_diffrn_reflns_number 4754
_diffrn_reflns_theta_full 27.49
_diffrn_reflns_theta_max 27.49
_diffrn_reflns_theta_min 1.85
_exptl_absorpt_coefficient_mu 0.083
_exptl_absorpt_correction_type none
_exptl_crystal_colour colourless
_exptl_crystal_density_diffrn 1.205
_exptl_crystal_density_method 'not measured'
_exptl_crystal_description block
_exptl_crystal_F_000 264
_exptl_crystal_size_max 0.3
_exptl_crystal_size_mid 0.25
_exptl_crystal_size_min 0.25
_refine_diff_density_max 0.240
_refine_diff_density_min -0.229
_refine_diff_density_rms 0.049
_refine_ls_extinction_method none
_refine_ls_goodness_of_fit_ref 1.145
_refine_ls_hydrogen_treatment refall
_refine_ls_matrix_type full
_refine_ls_number_parameters 235
_refine_ls_number_reflns 3061
_refine_ls_number_restraints 0
_refine_ls_restrained_S_all 1.145
_refine_ls_R_factor_all 0.0608
_refine_ls_R_factor_gt 0.0461
_refine_ls_shift/su_max 0.000
_refine_ls_shift/su_mean 0.000
_refine_ls_structure_factor_coef Fsqd
_refine_ls_weighting_details 'calc w=1/[\s^2^(Fo^2^)+(0.0247P)^2^+0.4113P] where P=(Fo^2^+2Fc^2^)/3'
_refine_ls_weighting_scheme calc
_refine_ls_wR_factor_gt 0.0966
_refine_ls_wR_factor_ref 0.1077
_reflns_number_gt 2554
_reflns_number_total 3061
_reflns_threshold_expression 2sigma(I)
_cod_data_source_file 905025fsup1.cif
_cod_data_source_block 2
_cod_original_sg_symbol_H-M P-1
_cod_database_code 7110634

loop_
_symmetry_equiv_pos_as_xyz
'x, y, z'
'-x, -y, -z'

loop_
_atom_site_label
_atom_site_type_symbol
_atom_site_fract_x
_atom_site_fract_y
_atom_site_fract_z
_atom_site_U_iso_or_equiv
_atom_site_adp_type
_atom_site_occupancy
_atom_site_symmetry_multiplicity
_atom_site_calc_flag
O1 O 1.12386(19) 0.68578(12) 0.67689(11) 0.0222(3) Uani 1 1 d
HA H 1.047(4) 0.734(2) 0.721(2) 0.037(6) Uiso 1 1 d
C1 C 0.9697(3) 0.4381(2) 0.81993(18) 0.0353(4) Uani 1 1 d
H1 H 0.940(4) 0.404(3) 0.885(3) 0.068(8) Uiso 1 1 d
C2 C 0.9983(3) 0.48304(17) 0.73940(15) 0.0241(3) Uani 1 1 d
C3 C 1.0257(2) 0.53514(16) 0.63476(14) 0.0190(3) Uani 1 1 d
C4 C 1.1787(3) 0.44656(17) 0.56924(15) 0.0209(3) Uani 1 1 d
C5 C 1.1962(2) 0.48260(17) 0.45247(14) 0.0197(3) Uani 1 1 d
O2 O 0.87712(19) 0.84379(12) 0.81177(10) 0.0214(3) Uani 1 1 d
HB H 0.751(4) 0.835(2) 0.762(2) 0.043(6) Uiso 1 1 d
C11 C 0.5431(3) 0.6511(2) 0.92444(18) 0.0355(4) Uani 1 1 d
H11 H 0.430(4) 0.574(3) 0.916(2) 0.064(8) Uiso 1 1 d
C12 C 0.6809(3) 0.74489(18) 0.93037(15) 0.0239(3) Uani 1 1 d
C13 C 0.8453(2) 0.86397(17) 0.93266(13) 0.0182(3) Uani 1 1 d
C14 C 0.7688(2) 1.01199(17) 0.97783(14) 0.0198(3) Uani 1 1 d
C15 C 0.9362(3) 1.13946(17) 0.98617(14) 0.0201(3) Uani 1 1 d
O3 O 0.49787(19) 0.82035(12) 0.65189(10) 0.0213(3) Uani 1 1 d
HC H 0.378(4) 0.782(3) 0.661(2) 0.050(7) Uiso 1 1 d
C21 C 0.3243(4) 1.1533(2) 0.7464(2) 0.0432(5) Uani 1 1 d
H21 H 0.277(5) 1.233(3) 0.795(3) 0.074(9) Uiso 1 1 d
C22 C 0.3903(3) 1.05744(19) 0.68329(15) 0.0267(4) Uani 1 1 d
C23 C 0.4707(2) 0.93995(16) 0.60130(14) 0.0187(3) Uani 1 1 d
C24 C 0.3142(3) 0.88773(17) 0.47544(15) 0.0211(3) Uani 1 1 d
C25 C 0.6951(2) 0.99377(18) 0.58873(15) 0.0212(3) Uani 1 1 d
H14B H 0.634(3) 1.0140(19) 0.9218(17) 0.021(4) Uiso 1 1 d
H5B H 1.264(3) 0.584(2) 0.4729(17) 0.024(5) Uiso 1 1 d
H15B H 0.959(3) 1.133(2) 0.9030(18) 0.027(5) Uiso 1 1 d
H5A H 1.286(3) 0.4169(18) 0.4094(16) 0.017(4) Uiso 1 1 d
H4A H 1.124(3) 0.3390(19) 0.5508(16) 0.019(4) Uiso 1 1 d
H4B H 1.322(3) 0.466(2) 0.6253(18) 0.027(5) Uiso 1 1 d
H25B H 0.796(3) 1.033(2) 0.6708(18) 0.025(5) Uiso 1 1 d
H15A H 0.886(3) 1.236(2) 1.0198(17) 0.023(5) Uiso 1 1 d
H24B H 0.367(3) 0.799(2) 0.4267(18) 0.031(5) Uiso 1 1 d
H24A H 0.170(3) 0.857(2) 0.4859(18) 0.029(5) Uiso 1 1 d
H14A H 0.739(3) 1.022(2) 1.0598(18) 0.028(5) Uiso 1 1 d
H25A H 0.750(3) 0.906(2) 0.5420(18) 0.028(5) Uiso 1 1 d

loop_
_atom_site_aniso_label
_atom_site_aniso_U_11
_atom_site_aniso_U_22
_atom_site_aniso_U_33
_atom_site_aniso_U_23
_atom_site_aniso_U_13
_atom_site_aniso_U_12
O1 0.0244(6) 0.0157(5) 0.0250(6) 0.0009(4) 0.0105(5) -0.0009(4)
C1 0.0502(12) 0.0301(10) 0.0314(10) 0.0125(8) 0.0181(9) 0.0061(8)
C2 0.0265(8) 0.0200(8) 0.0249(8) 0.0035(6) 0.0088(7) 0.0023(6)
C3 0.0210(8) 0.0148(7) 0.0208(8) 0.0037(6) 0.0071(6) 0.0004(6)
C4 0.0210(8) 0.0184(8) 0.0236(8) 0.0053(6) 0.0071(6) 0.0039(6)
C5 0.0183(7) 0.0166(7) 0.0236(8) 0.0029(6) 0.0082(6) 0.0007(6)
O2 0.0217(6) 0.0267(6) 0.0153(5) 0.0050(4) 0.0045(4) 0.0043(5)
C11 0.0324(10) 0.0339(10) 0.0384(11) 0.0110(8) 0.0078(8) -0.0048(8)
C12 0.0246(8) 0.0259(8) 0.0202(8) 0.0060(6) 0.0047(6) 0.0020(6)
C13 0.0185(7) 0.0212(7) 0.0158(7) 0.0064(6) 0.0049(6) 0.0021(6)
C14 0.0162(7) 0.0234(8) 0.0197(8) 0.0054(6) 0.0048(6) 0.0044(6)
C15 0.0216(8) 0.0195(8) 0.0195(8) 0.0061(6) 0.0043(6) 0.0051(6)
O3 0.0204(6) 0.0222(6) 0.0244(6) 0.0136(5) 0.0042(5) 0.0004(4)
C21 0.0633(15) 0.0364(11) 0.0382(11) 0.0107(9) 0.0274(11) 0.0164(10)
C22 0.0339(9) 0.0274(9) 0.0227(8) 0.0110(7) 0.0106(7) 0.0045(7)
C23 0.0208(7) 0.0178(7) 0.0196(7) 0.0086(6) 0.0055(6) 0.0021(6)
C24 0.0184(7) 0.0215(8) 0.0222(8) 0.0094(6) 0.0013(6) -0.0039(6)
C25 0.0167(7) 0.0250(8) 0.0217(8) 0.0109(7) 0.0002(6) -0.0008(6)

loop_
_atom_type_symbol
_atom_type_description
_atom_type_scat_dispersion_real
_atom_type_scat_dispersion_imag
_atom_type_scat_source
C C 0..0033 0.0016 'International Tables Vol C Tables 4.2.6.8 and 6.1.1.4'
H H 0.0000 0.0000 'International Tables Vol C Tables 4.2.6.8 and 6.1.1.4'
O O 0.0106 0.0060 'International Tables Vol C Tables 4.2.6.8 and 6.1.1.4'

loop_
_geom_angle_atom_site_label_1
_geom_angle_atom_site_label_2
_geom_angle_atom_site_label_3
_geom_angle
_geom_angle_site_symmetry_1
_geom_angle_site_symmetry_3
_geom_angle_publ_flag
C3 O1 HA 107.2(14) . . yes
C2 C1 H1 177.2(17) . . yes
C1 C2 C3 177.53(19) . . yes
O1 C3 C2 110.12(13) . . yes
O1 C3 C5 110.28(12) . 2_766 yes
C2 C3 C5 109.15(13) . 2_766 yes
O1 C3 C4 107.28(12) . . yes
C2 C3 C4 109.46(13) . . yes
C5 C3 C4 110.54(12) 2_766 . yes
C5 C4 C3 112.56(13) . . yes
C5 C4 H4A 110.3(10) . . yes
C3 C4 H4A 108.1(10) . . yes
C5 C4 H4B 110.0(11) . . yes
C3 C4 H4B 108.5(11) . . yes
H4A C4 H4B 107.1(15) . . yes
C4 C5 C3 112.23(12) . 2_766 yes
C4 C5 H5B 109.2(11) . . yes
C3 C5 H5B 108.2(11) 2_766 . yes
C4 C5 H5A 109.9(10) . . yes
C3 C5 H5A 108.2(10) 2_766 . yes
H5B C5 H5A 109.1(15) . . yes
C13 O2 HB 108.2(15) . . yes
C12 C11 H11 177.8(16) . . yes
C11 C12 C13 177.03(19) . . yes
O2 C13 C12 109.12(12) . . yes
O2 C13 C15 106.79(12) . 2_777 yes
C12 C13 C15 111.25(13) . 2_777 yes
O2 C13 C14 109.87(12) . . yes
C12 C13 C14 109.64(13) . . yes
C15 C13 C14 110.13(12) 2_777 . yes
C15 C14 C13 111.89(12) . . yes
C15 C14 H14B 109.6(11) . . yes
C13 C14 H14B 108.7(11) . . yes
C15 C14 H14A 109.4(11) . . yes
C13 C14 H14A 109.0(11) . . yes
H14B C14 H14A 108.2(15) . . yes
C14 C15 C13 111.55(13) . 2_777 yes
C14 C15 H15B 109.5(11) . . yes
C13 C15 H15B 107.3(11) 2_777 . yes
C14 C15 H15A 110.6(11) . . yes
C13 C15 H15A 108.8(11) 2_777 . yes
H15B C15 H15A 109.0(15) . . yes
C23 O3 HC 112.1(16) . . yes
C22 C21 H21 176.9(19) . . yes
C21 C22 C23 178.14(19) . . yes
O3 C23 C22 110.22(12) . . yes
O3 C23 C24 110.42(12) . . yes
C22 C23 C24 110.20(13) . . yes
O3 C23 C25 105.86(12) . . yes
C22 C23 C25 110.61(13) . . yes
C24 C23 C25 109.45(12) . . yes
C25 C24 C23 111.99(13) 2_676 . yes
C25 C24 H24B 110.6(11) 2_676 . yes
C23 C24 H24B 106.7(11) . . yes
C25 C24 H24A 110.6(11) 2_676 . yes
C23 C24 H24A 108.1(11) . . yes
H24B C24 H24A 108.6(16) . . yes
C24 C25 C23 111.38(13) 2_676 . yes
C24 C25 H25B 109.0(11) 2_676 . yes
C23 C25 H25B 110.1(11) . . yes
C24 C25 H25A 111.3(11) 2_676 . yes
C23 C25 H25A 106.9(11) . . yes
H25B C25 H25A 108.1(15) . . yes

loop_
_geom_bond_atom_site_label_1
_geom_bond_atom_site_label_2
_geom_bond_distance
_geom_bond_site_symmetry_2
_geom_bond_publ_flag
O1 C3 1.4426(18) . yes
O1 HA 0.86(2) . yes
C1 C2 1.184(3) . yes
C1 H1 0.96(3) . yes
C2 C3 1.488(2) . yes
C3 C5 1.542(2) 2_766 yes
C3 C4 1.543(2) . yes
C4 C5 1.531(2) . yes
C4 H4A 1.016(18) . yes
C4 H4B 0.98(2) . yes
C5 C3 1.542(2) 2_766 yes
C5 H5B 0.979(19) . yes
C5 H5A 0.997(17) . yes
O2 C13 1.4441(18) . yes
O2 HB 0.88(2) . yes
C11 C12 1.187(3) . yes
C11 H11 0.96(3) . yes
C12 C13 1.484(2) . yes
C13 C15 1.535(2) 2_777 yes
C13 C14 1.540(2) . yes
C14 C15 1.531(2) . yes
C14 H14B 0.980(19) . yes
C14 H14A 1.00(2) . yes
C15 C13 1.535(2) 2_777 yes
C15 H15B 1.01(2) . yes
C15 H15A 1.014(19) . yes
O3 C23 1.4411(18) . yes
O3 HC 0.86(3) . yes
C21 C22 1.186(3) . yes
C21 H21 0.94(3) . yes
C22 C23 1.480(2) . yes
C23 C24 1.537(2) . yes
C23 C25 1.539(2) . yes
C24 C25 1.530(2) 2_676 yes
C24 H24B 1.02(2) . yes
C24 H24A 0.99(2) . yes
C25 C24 1.530(2) 2_676 yes
C25 H25B 1.00(2) . yes
C25 H25A 1.01(2) . yes
